data_1539512
loop_
_publ_author_name
'Akao, M.'
'Innami, Y.'
'Aoki, H.'
'Minamikata, S.'
'Yamada, T.'

_publ_section_title
;
 Flux growth and crystal structure of pyromorphite
;
_journal_name_full 'Iyo Kizai Kenkyusho Hokoku, Tokyo Ika Shika Daigaku'
_journal_page_first 25
_journal_page_last 29
_journal_volume 23
_journal_year 1989
_chemical_formula_sum 'Cl O12 P3 Pb5'
_chemical_name_systematic 'Pb5 (P O4)3 Cl'
_space_group_IT_number 176
_symmetry_space_group_name_Hall '-P 6c'
_symmetry_space_group_name_H-M 'P 63/m'
_cell_angle_alpha 90
_cell_angle_beta 90
_cell_angle_gamma 120
_cell_formula_units_Z 2
_cell_length_a 9.9981
_cell_length_b 9.9981
_cell_length_c 7.344
_cell_volume 635.767
_citation_journal_id_ASTM IKKHBS
_cod_data_source_file Akao_IKKHBS_1989_1432.cif
_cod_data_source_block Cl1O12P3Pb5
_cod_original_cell_volume 635.7674
_cod_original_formula_sum 'Cl1 O12 P3 Pb5'
_cod_database_code 1539512

loop_
_symmetry_equiv_pos_as_xyz
x,y,z
x-y,x,z+1/2
-y,x-y,z
-x,-y,z+1/2
-x+y,-x,z
y,-x+y,z+1/2
-x,-y,-z
-x+y,-x,-z-1/2
y,-x+y,-z
x,y,-z-1/2
x-y,x,-z
-y,x-y,-z-1/2

loop_
_atom_site_label
_atom_site_type_symbol
_atom_site_fract_x
_atom_site_fract_y
_atom_site_fract_z
_atom_site_occupancy
_atom_site_U_iso_or_equiv
Pb1 Pb+2 0.3333 0.6667 0.0051 1 0.0
O1 O-2 0.3402 -0.1491 0.25 1 0.0
Cl1 Cl-1 0 0 0 1 0.0
O3 O-2 0.3593 0.0855 0.0848 1 0.0
P1 P+5 0.4102 0.0312 0.25 1 0.0
Pb2 Pb+2 0.2547 0.2487 0.25 1 0.0
O2 O-2 0.5871 0.1136 0.25 1 0.0
